data_9017468
loop_
_publ_author_name
'Pekov, I. V.'
'Lykova, I. S.'
'Chukanov, N. V.'
'Yapaskurt, V. O.'
'Belakovskiy, D. I.'
'Zolotarev, A. A.'
'Zubkova, N. V.'

_publ_section_title
;
 Zvyaginite, NaZnNb2Ti[Si2O7]2O(OH,F)3(H2O)4+x(x<1), a new mineral of the epistolite
 group from the Lovozero alkaline pluton, Kola Peninsula, Russia
;
_journal_name_full 'Geology of Ore Deposits'
_journal_page_first 644
_journal_page_last 656
_journal_volume 56
_journal_year 2014
_chemical_compound_source 'Mt. Malyi Punkaruaiv, Lovozero alkaline complex, Kola Peninsula, Russia'
_chemical_formula_sum 'H11 Na1.43 Nb1.56 O22 Si4 Ti1.395 Zn1.2'
_chemical_name_mineral Zvyaginite
_space_group_IT_number 2
_space_group_name_Hall '-P 1'
_space_group_name_H-M_alt 'P -1'
_symmetry_space_group_name_H-M 'P -1'
_cell_angle_alpha 74.328
_cell_angle_beta 80.651
_cell_angle_gamma 73.959
_cell_formula_units_Z 2
_cell_length_a 8.975
_cell_length_b 8.979
_cell_length_c 12.135
_cell_volume 900.819
_database_code_amcsd 0020443
_exptl_crystal_density_diffrn 2.944
_cod_data_source_file inputs/fixed/downloads/15/15215.cif
_cod_data_source_block 15215
_cod_original_formula_sum 'Nb1.56 Ti1.395 Zn1.2 Na1.43 Si4 O22 H11'
_cod_database_code 9017468

loop_
_space_group_symop_operation_xyz
x,y,z
-x,-y,-z

loop_
_atom_site_label
_atom_site_fract_x
_atom_site_fract_y
_atom_site_fract_z
_atom_site_occupancy
_atom_site_U_iso_or_equiv
_atom_site_type_symbol
_atom_site_attached_hydrogens
Nb1 0.95760 0.66130 0.24090 0.56000 0.02870 Nb 0
Ti1a 0.95760 0.66130 0.24090 0.44000 0.02870 Ti 0
Nb2 0.45733 0.15980 0.24176 1.00000 0.01010 Nb 0
Zn1 0.62000 0.11950 0.49990 0.58000 0.00710 Zn 0
Zn2 0.86350 0.36260 0.49910 0.62000 0.02390 Zn 0
Ti1 0.50000 0.50000 0.50000 0.91000 0.01400 Ti 0
Ti2 0.00000 0.00000 0.00000 1.01000 0.01610 Ti 0
Na1 0.25100 0.25000 0.49610 0.46000 0.02300 Na 0
Na2 0.20100 0.90900 0.19990 0.49000 0.02600 Na 0
Na3 0.71500 0.43800 0.20920 0.48000 0.02700 Na 0
Si1 0.05860 0.25660 0.26540 1.00000 0.01510 Si 0
Si2 0.84910 0.04680 0.26500 1.00000 0.01490 Si 0
Si3 0.55770 0.75790 0.26420 1.00000 0.01430 Si 0
Si4 0.34860 0.54890 0.26450 1.00000 0.01620 Si 0
O1 0.23660 0.20000 0.22020 1.00000 0.01900 O 0
O2 0.73700 0.70400 0.21700 1.00000 0.05800 O 0
O3 0.03440 0.20440 0.40550 1.00000 0.01900 O 0
O4 0.48990 0.94400 0.21860 1.00000 0.02400 O 0
O5 0.83770 0.00700 0.40520 1.00000 0.02500 O 0
O6 0.97700 0.64500 0.39720 0.50000 0.08400 O 0
O-H6 0.97700 0.64500 0.39720 0.50000 0.08400 O 1
O7 -0.01200 0.44000 0.22000 1.00000 0.05400 O 0
O8 0.45900 0.67100 0.21240 1.00000 0.03300 O 0
O9 0.66400 0.49000 0.59650 1.00000 0.02800 O 0
O10 0.92300 0.88600 0.22400 1.00000 0.05300 O 0
O-H11 0.16510 0.88100 0.40770 1.00000 0.02100 O 1
O-H12 0.66060 0.37490 0.41030 1.00000 0.02300 O 1
O13 0.46570 0.29300 0.59650 1.00000 0.03500 O 0
O14 0.17900 0.63300 0.22280 1.00000 0.04200 O 0
O15 0.43080 0.38900 0.21590 1.00000 0.02700 O 0
O16 0.68050 0.13900 0.21620 1.00000 0.02600 O 0
O17 0.96300 0.16700 0.21110 1.00000 0.03500 O 0
O18 0.43880 0.10560 0.40280 0.50000 0.02100 O 0
O-H18 0.43880 0.10560 0.40280 0.50000 0.02100 O 1
Wat19 0.98600 0.72800 0.04300 1.00000 0.03600 O 2
Wat20 0.47900 0.22100 0.04400 1.00000 0.10100 O 2
Wat21 0.24800 1.00000 0.03300 1.00000 0.07300 O 2
Wat22 0.73800 0.47400 0.03840 1.00000 0.08300 O 2

loop_
_cod_changelog_entry_id
_cod_changelog_entry_author
_cod_changelog_entry_date
_cod_changelog_entry_text
1
;cod-tools version 3.8.0
Id: cif_guess_AMCSD_atom_types 9581 2023-05-17 12:35:41Z saulius
;
2023-05-21T08:55:07+03:00
;Derived atom types and hydrogen counts
from atom names that follow the AMCSD naming convention
(Wat == water, O-H == hydroxyl).
;

loop_
_cod_related_entry_id
_cod_related_entry_database
_cod_related_entry_code
1 AMCSD 0020443
